data_2016068
loop_
_publ_author_name
'Sophia Lipstman'
'Sankar Muniappan'
'Israel Goldberg'

_publ_section_title
;
 The nature of supramolecular interactions in
 tetrakis(4-iodophenyl)porphyrin and its zinc(II) complex
;
_journal_coeditor_code SK3127
_journal_issue 7
_journal_name_full 'Acta Crystallographica Section C'
_journal_page_first m300
_journal_page_last m303
_journal_paper_doi 10.1107/S0108270107023104
_journal_volume 63
_journal_year 2007
_chemical_formula_iupac 'C44 H26 I4 N4 , 0.85C H Cl3'
_chemical_formula_moiety 'C44 H26 I4 N4 , 0.85C H Cl3'
_chemical_formula_sum 'C44.85 H26.85 Cl2.55 I4 N4'
_chemical_formula_weight 1219.99
_chemical_name_systematic
;
tetrakis(4-iodophenyl)porphyrin chloroform 0.85-solvate
;
_space_group_IT_number 2
_symmetry_cell_setting triclinic
_symmetry_space_group_name_Hall '-P 1'
_symmetry_space_group_name_H-M 'P -1'
_atom_sites_solution_hydrogens geom
_atom_sites_solution_primary direct
_atom_sites_solution_secondary difmap
_audit_creation_method SHELXL97
_cell_angle_alpha 117.1350(10)
_cell_angle_beta 100.6121(10)
_cell_angle_gamma 92.7217(19)
_cell_formula_units_Z 1
_cell_length_a 6.5360(2)
_cell_length_b 13.4507(3)
_cell_length_c 13.8558(4)
_cell_measurement_reflns_used 3898
_cell_measurement_temperature 110(2)
_cell_measurement_theta_max 28.22
_cell_measurement_theta_min 2.93
_cell_volume 1053.40(5)
_computing_cell_refinement 'DENZO (Otwinowski & Minor, 1997)'
_computing_data_collection 'COLLECT (Nonius, 1999)'
_computing_data_reduction DENZO
_computing_molecular_graphics
;
ORTEPIII (Burnett & Johnson, 1996) and Mercury (Macrae <i>et al.</i>,
2006)
;
_computing_publication_material SHELXL97
_computing_structure_refinement 'SHELXL97 (Sheldrick, 1997)'
_computing_structure_solution 'SIR97 (Altomare <i>et al.</i>,  1994)'
_diffrn_ambient_temperature 110(2)
_diffrn_detector_area_resol_mean 12.8
_diffrn_measured_fraction_theta_full 0.968
_diffrn_measured_fraction_theta_max 0.968
_diffrn_measurement_device_type 'Nonius KappaCCD area-detector'
_diffrn_measurement_method '1\% \f and \w'
_diffrn_radiation_monochromator graphite
_diffrn_radiation_source 'fine-focus sealed tube'
_diffrn_radiation_type MoK\a
_diffrn_radiation_wavelength 0.71073
_diffrn_reflns_av_R_equivalents 0.0390
_diffrn_reflns_av_sigmaI/netI 0.0545
_diffrn_reflns_limit_h_max 8
_diffrn_reflns_limit_h_min -8
_diffrn_reflns_limit_k_max 17
_diffrn_reflns_limit_k_min -17
_diffrn_reflns_limit_l_max 17
_diffrn_reflns_limit_l_min -18
_diffrn_reflns_number 11891
_diffrn_reflns_theta_full 28.22
_diffrn_reflns_theta_max 28.22
_diffrn_reflns_theta_min 2.93
_diffrn_standards_number 0
_exptl_absorpt_coefficient_mu 3.158
_exptl_absorpt_correction_T_max 0.8582
_exptl_absorpt_correction_T_min 0.4513
_exptl_absorpt_correction_type multi-scan
_exptl_absorpt_process_details '(Blessing, 1995)'
_exptl_crystal_colour red
_exptl_crystal_density_diffrn 1.923
_exptl_crystal_density_method 'not measured'
_exptl_crystal_description plate
_exptl_crystal_F_000 579.4
_exptl_crystal_size_max 0.30
_exptl_crystal_size_mid 0.10
_exptl_crystal_size_min 0.05
_refine_diff_density_max 2.510
_refine_diff_density_min -1.627
_refine_ls_extinction_method none
_refine_ls_goodness_of_fit_ref 1.054
_refine_ls_hydrogen_treatment constr
_refine_ls_matrix_type full
_refine_ls_number_parameters 252
_refine_ls_number_reflns 5033
_refine_ls_number_restraints 0
_refine_ls_restrained_S_all 1.054
_refine_ls_R_factor_all 0.0702
_refine_ls_R_factor_gt 0.0471
_refine_ls_shift/su_max 0.005
_refine_ls_shift/su_mean 0.000
_refine_ls_structure_factor_coef Fsqd
_refine_ls_weighting_details 'calc w = 1/[\s^2^(Fo^2^)+(0.0716P)^2^+2.8926P] where P=(Fo^2^+2Fc^2^)/3'
_refine_ls_weighting_scheme calc
_refine_ls_wR_factor_gt 0.1194
_refine_ls_wR_factor_ref 0.1339
_reflns_number_gt 3760
_reflns_number_total 5033
_reflns_threshold_expression I>2\s(I)
_cod_data_source_file sk3127.cif
_cod_data_source_block I
_cod_database_code 2016068
_cod_database_fobs_code 2016068

loop_
_symmetry_equiv_pos_as_xyz
'x, y, z'
'-x, -y, -z'

loop_
_atom_site_type_symbol
_atom_site_label
_atom_site_fract_x
_atom_site_fract_y
_atom_site_fract_z
_atom_site_U_iso_or_equiv
_atom_site_adp_type
_atom_site_calc_flag
_atom_site_refinement_flags
_atom_site_occupancy
C C1 0.1833(8) 0.1556(5) 1.0933(5) 0.0182(11) Uani d . 1
C C2 0.0763(9) 0.2459(5) 1.0855(5) 0.0213(11) Uani d . 1
H H2 -0.0278 0.2811 1.1238 0.026 Uiso calc R 1
C C3 0.1544(9) 0.2692(5) 1.0134(5) 0.0228(12) Uani d . 1
H H3 0.1163 0.3246 0.9917 0.027 Uiso calc R 1
C C4 0.3076(8) 0.1939(5) 0.9750(5) 0.0187(11) Uani d . 1
C C5 0.4319(8) 0.1964(5) 0.9036(5) 0.0202(11) Uani d . 1
C C6 0.5798(8) 0.1245(5) 0.8664(5) 0.0172(11) Uani d . 1
C C7 0.6835(9) 0.1118(5) 0.7788(5) 0.0217(12) Uani d . 1
H H7 0.6740 0.1562 0.7415 0.026 Uiso calc R 1
C C8 0.7969(9) 0.0254(5) 0.7590(5) 0.0236(12) Uani d . 1
H H8 0.8793 -0.0022 0.7049 0.028 Uiso calc R 1
C C9 0.7694(8) -0.0167(5) 0.8347(5) 0.0171(11) Uani d . 1
C C10 0.8512(8) -0.1105(5) 0.8376(5) 0.0197(11) Uani d . 1
N N11 0.3196(7) 0.1257(4) 1.0243(4) 0.0186(9) Uani d . 1
H H11 0.3999 0.0727 1.0136 0.022 Uiso calc PR 0.50
N N12 0.6385(7) 0.0454(4) 0.8988(4) 0.0162(9) Uani d . 1
H H12 0.5988 0.0361 0.9518 0.019 Uiso calc PR 0.50
C C13 0.4083(8) 0.2831(5) 0.8647(5) 0.0197(11) Uani d . 1
C C14 0.2174(9) 0.2884(6) 0.8046(6) 0.0289(13) Uani d . 1
H H14 0.0981 0.2346 0.7861 0.035 Uiso calc R 1
C C15 0.1978(10) 0.3719(6) 0.7708(6) 0.0303(14) Uani d . 1
H H15 0.0656 0.3761 0.7318 0.036 Uiso calc R 1
C C16 0.3727(9) 0.4477(5) 0.7950(5) 0.0216(11) Uani d . 1
C C17 0.5656(9) 0.4438(5) 0.8528(5) 0.0247(12) Uani d . 1
H H17 0.6855 0.4961 0.8682 0.030 Uiso calc R 1
C C18 0.5819(9) 0.3625(5) 0.8882(5) 0.0221(12) Uani d . 1
H H18 0.7138 0.3606 0.9293 0.026 Uiso calc R 1
I I19 0.34452(6) 0.57354(3) 0.74490(3) 0.02362(13) Uani d . 1
C C20 0.9730(8) -0.1723(5) 0.7503(5) 0.0195(11) Uani d . 1
C C21 0.8798(8) -0.2768(5) 0.6623(5) 0.0208(11) Uani d . 1
H H21 0.7459 -0.3091 0.6607 0.025 Uiso calc R 1
C C22 0.9786(8) -0.3355(5) 0.5761(5) 0.0214(12) Uani d . 1
H H22 0.9120 -0.4063 0.5151 0.026 Uiso calc R 1
C C23 1.1765(8) -0.2883(5) 0.5813(5) 0.0188(11) Uani d . 1
C C24 1.2754(9) -0.1843(5) 0.6703(5) 0.0245(12) Uani d . 1
H H24 1.4113 -0.1530 0.6733 0.029 Uiso calc R 1
C C25 1.1726(9) -0.1271(5) 0.7544(5) 0.0248(13) Uani d . 1
H H25 1.2390 -0.0563 0.8155 0.030 Uiso calc R 1
I I26 1.32858(6) -0.37844(3) 0.45233(3) 0.02612(13) Uani d . 1
C C27 0.831(3) -0.049(2) 0.449(2) 0.062(6) Uiso d P 0.426(5)
H H27 0.7957 -0.0677 0.3691 0.075 Uiso d PR 0.426(5)
Cl Cl28 0.6598(8) -0.1488(4) 0.4580(4) 0.0537(14) Uiso d P 0.426(5)
Cl Cl29 0.7716(11) 0.0848(6) 0.5204(6) 0.077(2) Uiso d P 0.426(5)
Cl Cl30 1.0911(11) -0.0657(6) 0.4783(6) 0.0719(18) Uiso d P 0.426(5)

loop_
_atom_site_aniso_label
_atom_site_aniso_U_11
_atom_site_aniso_U_22
_atom_site_aniso_U_33
_atom_site_aniso_U_12
_atom_site_aniso_U_13
_atom_site_aniso_U_23
C1 0.015(2) 0.018(3) 0.022(3) 0.002(2) 0.001(2) 0.010(2)
C2 0.032(3) 0.017(3) 0.020(3) 0.010(2) 0.015(2) 0.009(2)
C3 0.022(3) 0.020(3) 0.025(3) 0.006(2) 0.002(2) 0.011(3)
C4 0.016(2) 0.017(3) 0.020(3) 0.005(2) 0.004(2) 0.006(2)
C5 0.014(2) 0.020(3) 0.027(3) 0.002(2) 0.001(2) 0.012(2)
C6 0.017(2) 0.017(3) 0.016(3) 0.002(2) 0.002(2) 0.007(2)
C7 0.026(3) 0.027(3) 0.022(3) 0.007(2) 0.011(2) 0.017(3)
C8 0.024(3) 0.028(3) 0.025(3) 0.007(2) 0.012(2) 0.015(3)
C9 0.012(2) 0.018(3) 0.023(3) 0.0053(19) 0.007(2) 0.010(2)
C10 0.018(3) 0.017(3) 0.022(3) 0.003(2) 0.005(2) 0.007(2)
N11 0.020(2) 0.014(2) 0.023(3) 0.0030(17) 0.0054(18) 0.009(2)
N12 0.018(2) 0.016(2) 0.015(2) 0.0055(17) 0.0049(17) 0.0064(19)
C13 0.019(3) 0.021(3) 0.024(3) 0.007(2) 0.009(2) 0.013(2)
C14 0.021(3) 0.032(3) 0.034(4) 0.000(2) 0.001(2) 0.019(3)
C15 0.024(3) 0.034(4) 0.038(4) 0.005(3) -0.001(3) 0.025(3)
C16 0.026(3) 0.018(3) 0.023(3) 0.008(2) 0.008(2) 0.011(2)
C17 0.020(3) 0.021(3) 0.034(3) 0.004(2) 0.006(2) 0.013(3)
C18 0.019(3) 0.021(3) 0.028(3) 0.006(2) 0.004(2) 0.013(3)
I19 0.0282(2) 0.0232(2) 0.0268(2) 0.01074(15) 0.01040(16) 0.01578(18)
C20 0.019(3) 0.021(3) 0.022(3) 0.006(2) 0.004(2) 0.012(2)
C21 0.016(3) 0.022(3) 0.025(3) 0.005(2) 0.007(2) 0.011(2)
C22 0.020(3) 0.015(3) 0.027(3) 0.002(2) 0.005(2) 0.008(2)
C23 0.019(3) 0.022(3) 0.021(3) 0.012(2) 0.009(2) 0.013(2)
C24 0.018(3) 0.029(3) 0.027(3) 0.000(2) 0.006(2) 0.014(3)
C25 0.020(3) 0.023(3) 0.024(3) -0.002(2) 0.007(2) 0.004(2)
I26 0.0222(2) 0.0312(2) 0.0234(2) 0.00891(16) 0.00993(15) 0.00952(18)

loop_
_atom_type_symbol
_atom_type_description
_atom_type_scat_dispersion_real
_atom_type_scat_dispersion_imag
_atom_type_scat_source
C C 0.0033 0.0016 'International Tables Vol C Tables 4.2.6.8 and 6.1.1.4'
H H 0.0000 0.0000 'International Tables Vol C Tables 4.2.6.8 and 6.1.1.4'
N N 0.0061 0.0033 'International Tables Vol C Tables 4.2.6.8 and 6.1.1.4'
I I -0.4742 1.8119 'International Tables Vol C Tables 4.2.6.8 and 6.1.1.4'
Cl Cl 0.1484 0.1585 'International Tables Vol C Tables 4.2.6.8 and 6.1.1.4'

loop_
_geom_angle_atom_site_label_1
_geom_angle_atom_site_label_2
_geom_angle_atom_site_label_3
_geom_angle_site_symmetry_1
_geom_angle_site_symmetry_3
_geom_angle
N11 C1 C10 . 2_657 126.8(5)
N11 C1 C2 . . 109.5(5)
C10 C1 C2 2_657 . 123.7(5)
C3 C2 C1 . . 106.6(5)
C3 C2 H2 . . 126.7
C1 C2 H2 . . 126.7
C2 C3 C4 . . 107.3(5)
C2 C3 H3 . . 126.3
C4 C3 H3 . . 126.3
N11 C4 C5 . . 125.8(5)
N11 C4 C3 . . 109.6(5)
C5 C4 C3 . . 124.6(5)
C4 C5 C6 . . 125.0(5)
C4 C5 C13 . . 118.2(5)
C6 C5 C13 . . 116.8(5)
N12 C6 C5 . . 126.4(5)
N12 C6 C7 . . 107.2(5)
C5 C6 C7 . . 126.1(5)
C8 C7 C6 . . 108.2(5)
C8 C7 H7 . . 125.9
C6 C7 H7 . . 125.9
C7 C8 C9 . . 107.3(5)
C7 C8 H8 . . 126.3
C9 C8 H8 . . 126.3
N12 C9 C10 . . 125.9(5)
N12 C9 C8 . . 108.3(5)
C10 C9 C8 . . 125.6(5)
C1 C10 C9 2_657 . 126.1(5)
C1 C10 C20 2_657 . 117.8(5)
C9 C10 C20 . . 115.8(5)
C1 N11 C4 . . 107.0(4)
C1 N11 H11 . . 126.5
C4 N11 H11 . . 126.5
C6 N12 C9 . . 108.9(4)
C6 N12 H12 . . 125.6
C9 N12 H12 . . 125.6
C14 C13 C18 . . 117.7(5)
C14 C13 C5 . . 122.2(5)
C18 C13 C5 . . 120.1(5)
C13 C14 C15 . . 121.2(6)
C13 C14 H14 . . 119.4
C15 C14 H14 . . 119.4
C16 C15 C14 . . 119.1(5)
C16 C15 H15 . . 120.5
C14 C15 H15 . . 120.5
C15 C16 C17 . . 121.3(5)
C15 C16 I19 . . 119.3(4)
C17 C16 I19 . . 119.3(4)
C16 C17 C18 . . 119.1(5)
C16 C17 H17 . . 120.5
C18 C17 H17 . . 120.5
C17 C18 C13 . . 121.5(5)
C17 C18 H18 . . 119.2
C13 C18 H18 . . 119.2
C21 C20 C25 . . 119.2(5)
C21 C20 C10 . . 118.3(5)
C25 C20 C10 . . 122.5(5)
C20 C21 C22 . . 121.2(5)
C20 C21 H21 . . 119.4
C22 C21 H21 . . 119.4
C23 C22 C21 . . 118.6(5)
C23 C22 H22 . . 120.7
C21 C22 H22 . . 120.7
C22 C23 C24 . . 121.2(5)
C22 C23 I26 . . 118.6(4)
C24 C23 I26 . . 120.2(4)
C25 C24 C23 . . 119.0(5)
C25 C24 H24 . . 120.5
C23 C24 H24 . . 120.5
C24 C25 C20 . . 120.8(5)
C24 C25 H25 . . 119.6
C20 C25 H25 . . 119.6
Cl29 C27 Cl30 . . 116.5(14)
Cl29 C27 Cl28 . . 110.8(13)
Cl30 C27 Cl28 . . 112.3(13)
Cl29 C27 H27 . . 105.3
Cl30 C27 H27 . . 105.6
Cl28 C27 H27 . . 105.1

loop_
_geom_bond_atom_site_label_1
_geom_bond_atom_site_label_2
_geom_bond_site_symmetry_2
_geom_bond_distance
C1 N11 . 1.366(7)
C1 C10 2_657 1.391(8)
C1 C2 . 1.465(8)
C2 C3 . 1.348(8)
C2 H2 . 0.9500
C3 C4 . 1.454(7)
C3 H3 . 0.9500
C4 N11 . 1.368(7)
C4 C5 . 1.402(8)
C5 C6 . 1.397(7)
C5 C13 . 1.495(8)
C6 N12 . 1.374(7)
C6 C7 . 1.445(8)
C7 C8 . 1.357(8)
C7 H7 . 0.9500
C8 C9 . 1.433(8)
C8 H8 . 0.9500
C9 N12 . 1.374(7)
C9 C10 . 1.408(8)
C10 C1 2_657 1.390(8)
C10 C20 . 1.512(8)
N11 H11 . 0.8800
N12 H12 . 0.8800
C13 C14 . 1.391(8)
C13 C18 . 1.402(8)
C14 C15 . 1.402(9)
C14 H14 . 0.9500
C15 C16 . 1.376(8)
C15 H15 . 0.9500
C16 C17 . 1.381(8)
C16 I19 . 2.106(6)
C17 C18 . 1.389(8)
C17 H17 . 0.9500
C18 H18 . 0.9500
C20 C21 . 1.383(8)
C20 C25 . 1.393(8)
C21 C22 . 1.393(8)
C21 H21 . 0.9500
C22 C23 . 1.388(8)
C22 H22 . 0.9500
C23 C24 . 1.394(8)
C23 I26 . 2.108(5)
C24 C25 . 1.386(8)
C24 H24 . 0.9500
C25 H25 . 0.9500
C27 Cl29 . 1.72(2)
C27 Cl30 . 1.72(2)
C27 Cl28 . 1.76(2)
C27 H27 . 1.0000
